data_7704871
loop_
_publ_author_name
'Xu, Tian-Yang'
'Nie, Hong-Jiao'
'Li, Jia-Ming'
'Shi, Zhong-Feng'

_publ_section_title
;
 Highly selective sensing of Fe<sup>3+</sup>/Hg<sup>2+</sup> and proton
 conduction using two fluorescent Zn(ii) coordination polymers.
;
_journal_issue 32
_journal_name_full 'Dalton transactions (Cambridge, England : 2003)'
_journal_page_first 11129
_journal_page_last 11141
_journal_paper_doi 10.1039/d0dt02327b
_journal_volume 49
_journal_year 2020
_chemical_formula_moiety 'C19 H14 N4 O6 S Zn, H2 O'
_chemical_formula_sum 'C19 H16 N4 O7 S Zn'
_chemical_formula_weight 509.79
_space_group_crystal_system monoclinic
_space_group_IT_number 14
_space_group_name_Hall '-P 2ybc'
_space_group_name_H-M_alt 'P 1 21/c 1'
_atom_sites_solution_hydrogens mixed
_atom_sites_solution_primary direct
_audit_creation_date 2019-12-22
_audit_creation_method
;
Olex2 1.3
(compiled Nov 21 2019 18:26:39 for OlexSys, GUI svn.r6003)
;
_audit_update_record
;
2020-06-04 deposited with the CCDC.	2020-07-17 downloaded from the CCDC.
;
_cell_angle_alpha 90
_cell_angle_beta 107.226(7)
_cell_angle_gamma 90
_cell_formula_units_Z 4
_cell_length_a 9.1989(6)
_cell_length_b 18.1118(11)
_cell_length_c 12.3062(8)
_cell_measurement_reflns_used 3191
_cell_measurement_temperature 298.15
_cell_measurement_theta_max 30.1250
_cell_measurement_theta_min 2.6190
_cell_volume 1958.4(2)
_computing_cell_refinement 'CrysAlisPro 1.171.39.34a (Rigaku OD, 2017)'
_computing_data_collection 'CrysAlisPro 1.171.39.34a (Rigaku OD, 2017)'
_computing_data_reduction 'CrysAlisPro 1.171.39.34a (Rigaku OD, 2017)'
_computing_molecular_graphics 'Olex2 1.3 (Dolomanov et al., 2009)'
_computing_publication_material 'Olex2 1.3 (Dolomanov et al., 2009)'
_computing_structure_refinement 'SHELXL 2018/3 (Sheldrick, 2015)'
_computing_structure_solution 'ShelXT (Sheldrick, 2015)'
_diffrn_ambient_temperature 298.15
_diffrn_detector 'CCD plate'
_diffrn_measured_fraction_theta_full 0.998
_diffrn_measured_fraction_theta_max 0.998
_diffrn_measurement_details
;
List of Runs (angles in degrees, time in seconds):

  # Type    Start    End  Width  t~exp~   \w     \q     \k     \f   Frames
#--------------------------------------------------------------------------
  1  \w    -65.00 117.00   1.00   13.00    --   30.00  54.00 -30.00  182
  2  \w     85.00 112.00   1.00   13.00    --   30.00  54.00-150.00   27
;
_diffrn_measurement_device 'two-circle diffractometer'
_diffrn_measurement_device_type 'XtaLAB Mini (ROW)'
_diffrn_measurement_method '\w scans'
_diffrn_orient_matrix_type 'CrysAlisPro convention (1999,Acta A55,543-557)'
_diffrn_orient_matrix_UB_11 -0.0286643000
_diffrn_orient_matrix_UB_12 -0.0357801000
_diffrn_orient_matrix_UB_13 -0.0180825000
_diffrn_orient_matrix_UB_21 0.0464226000
_diffrn_orient_matrix_UB_22 -0.0149201000
_diffrn_orient_matrix_UB_23 0.0519617000
_diffrn_orient_matrix_UB_31 -0.0595540000
_diffrn_orient_matrix_UB_32 0.0054969000
_diffrn_orient_matrix_UB_33 0.0248286000
_diffrn_radiation_monochromator graphite
_diffrn_radiation_probe x-ray
_diffrn_radiation_type 'Mo K\a'
_diffrn_radiation_wavelength 0.71073
_diffrn_reflns_av_R_equivalents 0.0273
_diffrn_reflns_av_unetI/netI 0.0421
_diffrn_reflns_Laue_measured_fraction_full 0.998
_diffrn_reflns_Laue_measured_fraction_max 0.998
_diffrn_reflns_limit_h_max 10
_diffrn_reflns_limit_h_min -10
_diffrn_reflns_limit_k_max 21
_diffrn_reflns_limit_k_min -18
_diffrn_reflns_limit_l_max 14
_diffrn_reflns_limit_l_min -11
_diffrn_reflns_number 6450
_diffrn_reflns_point_group_measured_fraction_full 0.998
_diffrn_reflns_point_group_measured_fraction_max 0.998
_diffrn_reflns_theta_full 25.094
_diffrn_reflns_theta_max 25.094
_diffrn_reflns_theta_min 2.249
_diffrn_source 'fine-focus sealed X-ray tube'
_diffrn_source_type 'Rigaku (Mo) X-ray Source'
_exptl_absorpt_coefficient_mu 1.415
_exptl_absorpt_correction_T_max 1.00000
_exptl_absorpt_correction_T_min 0.79952
_exptl_absorpt_correction_type multi-scan
_exptl_absorpt_process_details
;
CrysAlisPro 1.171.39.34a (Rigaku Oxford Diffraction, 2017)
Empirical absorption correction using spherical harmonics,
 implemented in SCALE3 ABSPACK scaling algorithm.
;
_exptl_crystal_colour colourless
_exptl_crystal_colour_primary colourless
_exptl_crystal_density_diffrn 1.729
_exptl_crystal_description block
_exptl_crystal_F_000 1040
_exptl_crystal_size_max 0.25
_exptl_crystal_size_mid 0.18
_exptl_crystal_size_min 0.12
_refine_diff_density_max 0.266
_refine_diff_density_min -0.455
_refine_diff_density_rms 0.064
_refine_ls_extinction_method none
_refine_ls_goodness_of_fit_ref 1.063
_refine_ls_hydrogen_treatment constr
_refine_ls_matrix_type full
_refine_ls_number_parameters 290
_refine_ls_number_reflns 3472
_refine_ls_number_restraints 0
_refine_ls_restrained_S_all 1.063
_refine_ls_R_factor_all 0.0391
_refine_ls_R_factor_gt 0.0314
_refine_ls_shift/su_max 0.000
_refine_ls_shift/su_mean 0.000
_refine_ls_structure_factor_coef Fsqd
_refine_ls_weighting_details 'w=1/[\s^2^(Fo^2^)+(0.0350P)^2^+0.7079P] where P=(Fo^2^+2Fc^2^)/3'
_refine_ls_weighting_scheme calc
_refine_ls_wR_factor_gt 0.0777
_refine_ls_wR_factor_ref 0.0832
_reflns_Friedel_coverage 0.000
_reflns_number_gt 2972
_reflns_number_total 3472
_reflns_threshold_expression 'I > 2\s(I)'
_cod_data_source_file d0dt02327b2.cif
_cod_data_source_block 1
_cod_depositor_comments 'Adding full bibliography for 7704871--7704872.cif.'
_cod_original_cell_volume 1958.3(2)
_cod_database_code 7704871
_shelx_shelxl_version_number 2018/3
_shelx_space_group_comment
;
The symmetry employed for this shelxl refinement is uniquely defined
by the following loop, which should always be used as a source of
symmetry information in preference to the above space-group names.
They are only intended as comments.
;
_shelx_estimated_absorpt_t_max 0.849
_shelx_estimated_absorpt_t_min 0.719
_reflns_odcompleteness_completeness 99.88
_reflns_odcompleteness_iscentric 1
_reflns_odcompleteness_theta 26.32
_olex2_refinement_description
;
1. Fixed Uiso
 At 1.2 times of:
  All C(H) groups
 At 1.5 times of:
  All O(H) groups, All O(H,H) groups
2.a Riding coordinates:
 O7(H7A,H7B)
2.b Aromatic/amide H refined with riding coordinates:
 C7(H7), C17(H17), C9(H9), C8(H8), C5(H5), C18(H18), C15(H15), C19(H19),
 C10(H10), C16(H16), C13(H13), C4(H4), C12(H12)
2.c Idealised tetrahedral OH refined as rotating group:
 O3(H3)
;
_olex2_submission_special_instructions 'No special instructions were received'
_oxdiff_exptl_absorpt_empirical_details
;
Empirical correction (ABSPACK) includes:
- Absorption correction using spherical harmonics
- Frame scaling
;
_oxdiff_exptl_absorpt_empirical_full_max 1.183
_oxdiff_exptl_absorpt_empirical_full_min 0.863

loop_
_space_group_symop_operation_xyz
'x, y, z'
'-x, y+1/2, -z+1/2'
'-x, -y, -z'
'x, -y-1/2, z-1/2'

loop_
_atom_site_label
_atom_site_type_symbol
_atom_site_fract_x
_atom_site_fract_y
_atom_site_fract_z
_atom_site_U_iso_or_equiv
_atom_site_adp_type
_atom_site_occupancy
_atom_site_site_symmetry_order
_atom_site_calc_flag
_atom_site_refinement_flags_posn
_atom_site_refinement_flags_adp
_atom_site_refinement_flags_occupancy
_atom_site_disorder_assembly
_atom_site_disorder_group
Zn1 Zn -0.14545(3) 0.61267(2) -0.02727(2) 0.02501(11) Uani 1 1 d . . . . .
S1 S 0.62377(7) 0.72421(4) 0.02184(5) 0.02801(16) Uani 1 1 d . . . . .
O1 O 0.0587(2) 0.63427(11) -0.03866(15) 0.0327(4) Uani 1 1 d . . . . .
O4 O 0.7446(2) 0.70745(10) -0.03171(16) 0.0349(4) Uani 1 1 d . . . . .
N3 N 0.5127(2) 0.52084(12) 0.71114(16) 0.0254(5) Uani 1 1 d . . . . .
O2 O -0.0800(2) 0.66478(12) -0.21266(17) 0.0451(5) Uani 1 1 d . . . . .
N4 N 0.7048(2) 0.55008(12) 0.85924(17) 0.0283(5) Uani 1 1 d . . . . .
N2 N 0.0431(2) 0.53383(12) 0.29814(16) 0.0258(5) Uani 1 1 d . . . . .
O6 O 0.6116(2) 0.66779(12) 0.10092(17) 0.0449(5) Uani 1 1 d . . . . .
O5 O 0.6412(2) 0.79795(12) 0.06638(19) 0.0495(6) Uani 1 1 d . . . . .
N1 N -0.0934(2) 0.56394(12) 0.12589(17) 0.0280(5) Uani 1 1 d . . . . .
O3 O 0.0426(2) 0.73249(15) -0.34695(17) 0.0535(6) Uani 1 1 d . . . . .
H3 H -0.025042 0.710883 -0.328783 0.080 Uiso 1 1 calc R U . . .
C14 C 0.3964(3) 0.52509(14) 0.6036(2) 0.0257(5) Uani 1 1 d . . . . .
C7 C 0.3232(3) 0.69141(14) -0.0746(2) 0.0246(5) Uani 1 1 d . . . . .
H7 H 0.330185 0.668507 -0.005570 0.030 Uiso 1 1 calc R U . . .
C6 C 0.4521(3) 0.72254(14) -0.0913(2) 0.0263(5) Uani 1 1 d . . . . .
C17 C 0.6182(3) 0.57262(15) 0.7587(2) 0.0276(6) Uani 1 1 d . . . . .
H17 H 0.628365 0.617678 0.725466 0.033 Uiso 1 1 calc R U . . .
C11 C 0.1656(3) 0.53152(15) 0.4024(2) 0.0264(6) Uani 1 1 d . . . . .
C2 C 0.1836(3) 0.69345(14) -0.1581(2) 0.0258(5) Uani 1 1 d . . . . .
C9 C -0.1736(3) 0.51392(16) 0.1695(2) 0.0315(6) Uani 1 1 d . . . . .
H9 H -0.270431 0.496309 0.131796 0.038 Uiso 1 1 calc R U . . .
C8 C 0.0363(3) 0.57498(15) 0.2065(2) 0.0279(6) Uani 1 1 d . . . . .
H8 H 0.112513 0.607019 0.200441 0.033 Uiso 1 1 calc R U . . .
C1 C 0.0442(3) 0.66208(14) -0.1363(2) 0.0290(6) Uani 1 1 d . . . . .
C5 C 0.4422(3) 0.75608(17) -0.1954(2) 0.0373(7) Uani 1 1 d . . . . .
H5 H 0.528136 0.776866 -0.208224 0.045 Uiso 1 1 calc R U . . .
C18 C 0.5335(3) 0.46248(15) 0.7859(2) 0.0333(6) Uani 1 1 d . . . . .
H18 H 0.477052 0.419071 0.776282 0.040 Uiso 1 1 calc R U . . .
C15 C 0.3348(3) 0.46078(15) 0.5499(2) 0.0333(6) Uani 1 1 d . . . . .
H15 H 0.371663 0.415371 0.581561 0.040 Uiso 1 1 calc R U . . .
C19 C 0.6519(3) 0.48107(15) 0.8757(2) 0.0346(6) Uani 1 1 d . . . . .
H19 H 0.692237 0.451665 0.939453 0.042 Uiso 1 1 calc R U . . .
C10 C -0.0906(3) 0.49437(16) 0.2750(2) 0.0309(6) Uani 1 1 d . . . . .
H10 H -0.118030 0.460905 0.322864 0.037 Uiso 1 1 calc R U . . .
C3 C 0.1737(3) 0.72739(16) -0.2620(2) 0.0337(6) Uani 1 1 d . . . . .
C16 C 0.2179(3) 0.46372(15) 0.4486(2) 0.0325(6) Uani 1 1 d . . . . .
H16 H 0.175252 0.420457 0.412173 0.039 Uiso 1 1 calc R U . . .
C13 C 0.3452(3) 0.59312(15) 0.5563(2) 0.0366(7) Uani 1 1 d . . . . .
H13 H 0.388367 0.636398 0.592408 0.044 Uiso 1 1 calc R U . . .
C4 C 0.3042(3) 0.75816(17) -0.2791(2) 0.0411(7) Uani 1 1 d . . . . .
H4 H 0.298004 0.780515 -0.348375 0.049 Uiso 1 1 calc R U . . .
C12 C 0.2290(3) 0.59599(16) 0.4546(2) 0.0384(7) Uani 1 1 d . . . . .
H12 H 0.194012 0.641330 0.421715 0.046 Uiso 1 1 calc R U . . .
O7 O 0.8502(5) 0.83197(17) -0.1535(3) 0.1199(14) Uani 1 1 d . . . . .
H7A H 0.820061 0.798483 -0.116821 0.180 Uiso 1 1 d R U . . .
H7B H 0.811291 0.820273 -0.222981 0.180 Uiso 1 1 d R U . . .

loop_
_atom_site_aniso_label
_atom_site_aniso_U_11
_atom_site_aniso_U_22
_atom_site_aniso_U_33
_atom_site_aniso_U_23
_atom_site_aniso_U_13
_atom_site_aniso_U_12
Zn1 0.01664(17) 0.03170(19) 0.02377(17) 0.00231(13) 0.00149(12) -0.00014(12)
S1 0.0207(3) 0.0275(3) 0.0345(3) 0.0001(3) 0.0061(3) 0.0012(3)
O1 0.0213(10) 0.0432(11) 0.0346(10) 0.0037(9) 0.0097(8) -0.0021(8)
O4 0.0228(10) 0.0335(10) 0.0509(11) 0.0052(10) 0.0145(8) 0.0023(8)
N3 0.0221(11) 0.0267(11) 0.0232(10) 0.0025(9) 0.0003(8) -0.0029(9)
O2 0.0239(11) 0.0577(14) 0.0461(11) 0.0085(11) -0.0012(9) -0.0060(10)
N4 0.0243(12) 0.0296(12) 0.0264(11) 0.0037(10) 0.0004(9) -0.0017(9)
N2 0.0228(11) 0.0301(12) 0.0212(10) 0.0009(9) 0.0016(8) 0.0000(9)
O6 0.0309(11) 0.0566(14) 0.0448(11) 0.0209(11) 0.0074(9) 0.0017(10)
O5 0.0414(13) 0.0390(12) 0.0577(13) -0.0183(11) -0.0013(10) 0.0024(10)
N1 0.0230(11) 0.0326(12) 0.0267(10) 0.0037(10) 0.0048(9) 0.0010(10)
O3 0.0364(12) 0.0775(17) 0.0371(11) 0.0175(12) -0.0036(9) -0.0057(12)
C14 0.0232(13) 0.0291(14) 0.0215(12) 0.0008(11) 0.0016(10) -0.0027(11)
C7 0.0264(13) 0.0241(13) 0.0245(12) 0.0006(11) 0.0094(10) 0.0009(10)
C6 0.0234(13) 0.0249(13) 0.0311(13) -0.0006(11) 0.0087(11) 0.0001(11)
C17 0.0248(13) 0.0285(14) 0.0254(12) 0.0013(11) 0.0011(10) -0.0044(11)
C11 0.0226(13) 0.0304(14) 0.0222(12) 0.0017(11) 0.0003(10) -0.0002(11)
C2 0.0244(13) 0.0240(13) 0.0292(12) -0.0004(11) 0.0082(10) 0.0006(11)
C9 0.0221(13) 0.0416(16) 0.0287(13) -0.0009(13) 0.0043(11) -0.0038(12)
C8 0.0218(13) 0.0322(14) 0.0274(13) 0.0020(12) 0.0037(10) -0.0008(11)
C1 0.0215(14) 0.0266(14) 0.0388(15) -0.0016(12) 0.0089(11) -0.0001(11)
C5 0.0321(16) 0.0419(17) 0.0421(16) 0.0067(14) 0.0172(13) -0.0047(13)
C18 0.0379(16) 0.0269(14) 0.0302(13) 0.0046(12) 0.0025(12) -0.0067(12)
C15 0.0367(16) 0.0241(13) 0.0316(13) 0.0019(12) -0.0015(12) 0.0005(12)
C19 0.0405(16) 0.0299(15) 0.0272(13) 0.0077(12) 0.0003(12) -0.0040(12)
C10 0.0270(14) 0.0360(15) 0.0290(13) 0.0046(12) 0.0074(11) -0.0052(12)
C3 0.0325(15) 0.0365(16) 0.0288(13) 0.0019(13) 0.0041(11) 0.0003(12)
C16 0.0360(16) 0.0243(14) 0.0298(13) -0.0029(12) -0.0018(11) -0.0025(12)
C13 0.0400(17) 0.0251(14) 0.0343(14) 0.0023(12) -0.0051(13) -0.0071(12)
C4 0.0419(17) 0.0504(19) 0.0326(14) 0.0144(14) 0.0136(13) -0.0020(15)
C12 0.0430(18) 0.0268(14) 0.0343(14) 0.0078(13) -0.0060(13) -0.0024(13)
O7 0.194(4) 0.064(2) 0.131(3) -0.006(2) 0.094(3) -0.032(2)

loop_
_atom_type_symbol
_atom_type_description
_atom_type_scat_dispersion_real
_atom_type_scat_dispersion_imag
_atom_type_scat_source
C C 0.0033 0.0016 'International Tables Vol C Tables 4.2.6.8 and 6.1.1.4'
H H 0.0000 0.0000 'International Tables Vol C Tables 4.2.6.8 and 6.1.1.4'
N N 0.0061 0.0033 'International Tables Vol C Tables 4.2.6.8 and 6.1.1.4'
O O 0.0106 0.0060 'International Tables Vol C Tables 4.2.6.8 and 6.1.1.4'
S S 0.1246 0.1234 'International Tables Vol C Tables 4.2.6.8 and 6.1.1.4'
Zn Zn 0.2839 1.4301 'International Tables Vol C Tables 4.2.6.8 and 6.1.1.4'

loop_
_geom_angle_atom_site_label_1
_geom_angle_atom_site_label_2
_geom_angle_atom_site_label_3
_geom_angle
_geom_angle_site_symmetry_1
_geom_angle_site_symmetry_3
_geom_angle_publ_flag
O1 Zn1 O4 108.43(8) . 1_455 ?
O1 Zn1 N4 122.61(8) . 1_454 ?
O1 Zn1 N1 100.80(8) . . ?
O4 Zn1 N4 103.37(8) 1_455 1_454 ?
O4 Zn1 N1 112.60(8) 1_455 . ?
N4 Zn1 N1 109.29(9) 1_454 . ?
O4 S1 C6 104.99(11) . . ?
O6 S1 O4 111.97(12) . . ?
O6 S1 C6 106.88(12) . . ?
O5 S1 O4 110.32(13) . . ?
O5 S1 O6 115.16(14) . . ?
O5 S1 C6 106.81(12) . . ?
C1 O1 Zn1 108.15(16) . . ?
S1 O4 Zn1 127.46(12) . 1_655 ?
C17 N3 C14 127.2(2) . . ?
C17 N3 C18 107.7(2) . . ?
C18 N3 C14 125.1(2) . . ?
C17 N4 Zn1 125.35(18) . 1_656 ?
C17 N4 C19 106.0(2) . . ?
C19 N4 Zn1 127.76(17) . 1_656 ?
C8 N2 C11 126.7(2) . . ?
C8 N2 C10 107.4(2) . . ?
C10 N2 C11 125.9(2) . . ?
C9 N1 Zn1 130.56(17) . . ?
C8 N1 Zn1 123.38(18) . . ?
C8 N1 C9 106.0(2) . . ?
C3 O3 H3 109.5 . . ?
C15 C14 N3 119.0(2) . . ?
C15 C14 C13 120.8(2) . . ?
C13 C14 N3 120.2(2) . . ?
C6 C7 H7 119.1 . . ?
C6 C7 C2 121.7(2) . . ?
C2 C7 H7 119.1 . . ?
C7 C6 S1 119.67(19) . . ?
C7 C6 C5 119.2(2) . . ?
C5 C6 S1 121.0(2) . . ?
N3 C17 H17 124.8 . . ?
N4 C17 N3 110.3(2) . . ?
N4 C17 H17 124.8 . . ?
C16 C11 N2 118.7(2) . . ?
C12 C11 N2 120.3(2) . . ?
C12 C11 C16 121.0(2) . . ?
C7 C2 C1 120.7(2) . . ?
C7 C2 C3 119.0(2) . . ?
C3 C2 C1 120.2(2) . . ?
N1 C9 H9 125.3 . . ?
C10 C9 N1 109.5(2) . . ?
C10 C9 H9 125.3 . . ?
N2 C8 H8 124.6 . . ?
N1 C8 N2 110.8(2) . . ?
N1 C8 H8 124.6 . . ?
O1 C1 C2 117.6(2) . . ?
O2 C1 O1 122.9(2) . . ?
O2 C1 C2 119.5(2) . . ?
C6 C5 H5 120.2 . . ?
C4 C5 C6 119.5(2) . . ?
C4 C5 H5 120.2 . . ?
N3 C18 H18 127.0 . . ?
C19 C18 N3 106.0(2) . . ?
C19 C18 H18 127.0 . . ?
C14 C15 H15 120.0 . . ?
C14 C15 C16 119.9(2) . . ?
C16 C15 H15 120.0 . . ?
N4 C19 H19 125.0 . . ?
C18 C19 N4 110.0(2) . . ?
C18 C19 H19 125.0 . . ?
N2 C10 H10 126.9 . . ?
C9 C10 N2 106.2(2) . . ?
C9 C10 H10 126.9 . . ?
O3 C3 C2 122.8(2) . . ?
O3 C3 C4 118.0(2) . . ?
C4 C3 C2 119.2(2) . . ?
C11 C16 C15 119.2(2) . . ?
C11 C16 H16 120.4 . . ?
C15 C16 H16 120.4 . . ?
C14 C13 H13 120.4 . . ?
C14 C13 C12 119.2(3) . . ?
C12 C13 H13 120.4 . . ?
C5 C4 C3 121.3(2) . . ?
C5 C4 H4 119.3 . . ?
C3 C4 H4 119.3 . . ?
C11 C12 C13 119.8(3) . . ?
C11 C12 H12 120.1 . . ?
C13 C12 H12 120.1 . . ?
H7A O7 H7B 104.5 . . ?

loop_
_geom_bond_atom_site_label_1
_geom_bond_atom_site_label_2
_geom_bond_distance
_geom_bond_site_symmetry_2
_geom_bond_publ_flag
Zn1 O1 1.9635(18) . ?
Zn1 O4 1.9852(19) 1_455 ?
Zn1 N4 1.998(2) 1_454 ?
Zn1 N1 2.007(2) . ?
S1 O4 1.4815(19) . ?
S1 O6 1.438(2) . ?
S1 O5 1.435(2) . ?
S1 C6 1.769(3) . ?
O1 C1 1.273(3) . ?
N3 C14 1.437(3) . ?
N3 C17 1.352(3) . ?
N3 C18 1.377(3) . ?
O2 C1 1.247(3) . ?
N4 C17 1.322(3) . ?
N4 C19 1.378(3) . ?
N2 C11 1.436(3) . ?
N2 C8 1.337(3) . ?
N2 C10 1.377(3) . ?
N1 C9 1.374(3) . ?
N1 C8 1.322(3) . ?
O3 H3 0.8200 . ?
O3 C3 1.345(3) . ?
C14 C15 1.375(4) . ?
C14 C13 1.384(4) . ?
C7 H7 0.9300 . ?
C7 C6 1.383(3) . ?
C7 C2 1.387(3) . ?
C6 C5 1.397(4) . ?
C17 H17 0.9300 . ?
C11 C16 1.379(4) . ?
C11 C12 1.376(4) . ?
C2 C1 1.497(3) . ?
C2 C3 1.397(4) . ?
C9 H9 0.9300 . ?
C9 C10 1.345(4) . ?
C8 H8 0.9300 . ?
C5 H5 0.9300 . ?
C5 C4 1.378(4) . ?
C18 H18 0.9300 . ?
C18 C19 1.345(4) . ?
C15 H15 0.9300 . ?
C15 C16 1.385(4) . ?
C19 H19 0.9300 . ?
C10 H10 0.9300 . ?
C3 C4 1.395(4) . ?
C16 H16 0.9300 . ?
C13 H13 0.9300 . ?
C13 C12 1.385(4) . ?
C4 H4 0.9300 . ?
C12 H12 0.9300 . ?
O7 H7A 0.8500 . ?
O7 H7B 0.8500 . ?

loop_
_geom_hbond_atom_site_label_D
_geom_hbond_atom_site_label_H
_geom_hbond_atom_site_label_A
_geom_hbond_distance_DH
_geom_hbond_distance_HA
_geom_hbond_distance_DA
_geom_hbond_angle_DHA
_geom_hbond_site_symmetry_A
_geom_hbond_publ_flag
O3 H3 O2 0.82 1.85 2.574(3) 146.2 . yes
O7 H7A O4 0.85 2.18 3.026(3) 175.5 . yes
O7 H7B O6 0.85 2.41 3.168(4) 149.6 4_575 yes

loop_
_geom_torsion_atom_site_label_1
_geom_torsion_atom_site_label_2
_geom_torsion_atom_site_label_3
_geom_torsion_atom_site_label_4
_geom_torsion
_geom_torsion_site_symmetry_1
_geom_torsion_site_symmetry_2
_geom_torsion_site_symmetry_3
_geom_torsion_site_symmetry_4
_geom_torsion_publ_flag
Zn1 O1 C1 O2 -8.2(3) . . . . ?
Zn1 O1 C1 C2 171.06(18) . . . . ?
Zn1 N4 C17 N3 -169.89(17) 1_656 . . . ?
Zn1 N4 C19 C18 169.2(2) 1_656 . . . ?
Zn1 N1 C9 C10 177.62(19) . . . . ?
Zn1 N1 C8 N2 -177.94(16) . . . . ?
S1 C6 C5 C4 -175.6(2) . . . . ?
O4 S1 C6 C7 140.1(2) . . . . ?
O4 S1 C6 C5 -43.7(3) . . . . ?
N3 C14 C15 C16 177.2(2) . . . . ?
N3 C14 C13 C12 -177.6(3) . . . . ?
N3 C18 C19 N4 0.6(3) . . . . ?
N2 C11 C16 C15 -179.2(2) . . . . ?
N2 C11 C12 C13 178.8(3) . . . . ?
O6 S1 O4 Zn1 12.15(19) . . . 1_655 ?
O6 S1 C6 C7 21.0(2) . . . . ?
O6 S1 C6 C5 -162.8(2) . . . . ?
O5 S1 O4 Zn1 141.82(14) . . . 1_655 ?
O5 S1 C6 C7 -102.7(2) . . . . ?
O5 S1 C6 C5 73.5(3) . . . . ?
N1 C9 C10 N2 0.8(3) . . . . ?
O3 C3 C4 C5 179.0(3) . . . . ?
C14 N3 C17 N4 178.9(2) . . . . ?
C14 N3 C18 C19 -179.2(2) . . . . ?
C14 C15 C16 C11 0.5(4) . . . . ?
C14 C13 C12 C11 0.4(5) . . . . ?
C7 C6 C5 C4 0.6(4) . . . . ?
C7 C2 C1 O1 0.5(4) . . . . ?
C7 C2 C1 O2 179.8(3) . . . . ?
C7 C2 C3 O3 -179.2(3) . . . . ?
C7 C2 C3 C4 0.1(4) . . . . ?
C6 S1 O4 Zn1 -103.45(15) . . . 1_655 ?
C6 C7 C2 C1 -177.5(2) . . . . ?
C6 C7 C2 C3 0.5(4) . . . . ?
C6 C5 C4 C3 0.0(5) . . . . ?
C17 N3 C14 C15 157.3(3) . . . . ?
C17 N3 C14 C13 -24.1(4) . . . . ?
C17 N3 C18 C19 -0.5(3) . . . . ?
C17 N4 C19 C18 -0.5(3) . . . . ?
C11 N2 C8 N1 -179.6(2) . . . . ?
C11 N2 C10 C9 178.9(2) . . . . ?
C2 C7 C6 S1 175.4(2) . . . . ?
C2 C7 C6 C5 -0.9(4) . . . . ?
C2 C3 C4 C5 -0.4(5) . . . . ?
C9 N1 C8 N2 0.9(3) . . . . ?
C8 N2 C11 C16 -133.1(3) . . . . ?
C8 N2 C11 C12 46.9(4) . . . . ?
C8 N2 C10 C9 -0.3(3) . . . . ?
C8 N1 C9 C10 -1.1(3) . . . . ?
C1 C2 C3 O3 -1.3(4) . . . . ?
C1 C2 C3 C4 178.1(3) . . . . ?
C18 N3 C14 C15 -24.3(4) . . . . ?
C18 N3 C14 C13 154.4(3) . . . . ?
C18 N3 C17 N4 0.2(3) . . . . ?
C15 C14 C13 C12 1.0(4) . . . . ?
C19 N4 C17 N3 0.1(3) . . . . ?
C10 N2 C11 C16 47.8(4) . . . . ?
C10 N2 C11 C12 -132.2(3) . . . . ?
C10 N2 C8 N1 -0.4(3) . . . . ?
C3 C2 C1 O1 -177.4(2) . . . . ?
C3 C2 C1 O2 1.8(4) . . . . ?
C16 C11 C12 C13 -1.3(5) . . . . ?
C13 C14 C15 C16 -1.4(4) . . . . ?
C12 C11 C16 C15 0.8(4) . . . . ?
